data_4028148
loop_
_publ_author_name
'Debra D. Dolliver'
'Bijay T. Bhattarai'
'Arjun Pandey'
'Megan L. Lanier'
'Amber S. Bordelon'
'Sarju Adhikari'
'Jordan A. Dinser'
'Patrick F. Flowers'
'Veronica S. Wills'
'Caroline L. Schneider'
'Kevin H. Shaughnessy'
'Jane N. Moore'
'Steven M. Raders'
'Timothy S. Snowden'
'Artie S. McKim'
'Frank R. Fronczek'

_publ_section_title
;
 Stereospecific Suzuki, Sonogashira, and Negishi Coupling Reactions of
 N-Alkoxyimidoyl Iodides and Bromides
;
_journal_name_full 'Journal of Organic Chemistry'
_journal_page_first 3676
_journal_page_last 3687
_journal_paper_doi 10.1021/jo400179u
_journal_volume 78
_journal_year 2013
_chemical_formula_moiety 'C15 H15 N O'
_chemical_formula_sum 'C15 H15 N O'
_chemical_formula_weight 225.28
_chemical_name_systematic
;
 ?
;
_space_group_IT_number 14
_symmetry_cell_setting monoclinic
_symmetry_space_group_name_Hall '-P 2ybc'
_symmetry_space_group_name_H-M 'P 1 21/c 1'
_atom_sites_solution_hydrogens geom
_atom_sites_solution_primary direct
_atom_sites_solution_secondary difmap
_audit_creation_method SHELXL-97
_cell_angle_alpha 90
_cell_angle_beta 103.422(15)
_cell_angle_gamma 90
_cell_formula_units_Z 8
_cell_length_a 14.187(4)
_cell_length_b 7.762(2)
_cell_length_c 22.998(6)
_cell_measurement_reflns_used 9972
_cell_measurement_temperature 90.0(5)
_cell_measurement_theta_max 30.55
_cell_measurement_theta_min 2.78
_cell_volume 2463.4(11)
_computing_cell_refinement 'Bruker SAINT'
_computing_data_collection 'Bruker APEX2'
_computing_data_reduction 'Bruker SAINT'
_computing_molecular_graphics 'ORTEP-3 for Windows (Farrugia, 1997)'
_computing_publication_material 'SHELXL-97 (Sheldrick, 2008)'
_computing_structure_refinement 'SHELXL-97 (Sheldrick, 2008)'
_computing_structure_solution 'SHELXS-97 (Sheldrick, 2008)'
_diffrn_ambient_temperature 90.0(5)
_diffrn_measured_fraction_theta_full 0.997
_diffrn_measured_fraction_theta_max 0.985
_diffrn_measurement_device_type 'Bruker Kappa APEX-II DUO'
_diffrn_measurement_method '\f and \w scans'
_diffrn_radiation_monochromator 'TRIUMPH curved graphite'
_diffrn_radiation_source 'fine-focus sealed tube'
_diffrn_radiation_type MoK\a
_diffrn_radiation_wavelength 0.71073
_diffrn_reflns_av_R_equivalents 0.0979
_diffrn_reflns_av_sigmaI/netI 0.0595
_diffrn_reflns_limit_h_max 18
_diffrn_reflns_limit_h_min -20
_diffrn_reflns_limit_k_max 11
_diffrn_reflns_limit_k_min -8
_diffrn_reflns_limit_l_max 32
_diffrn_reflns_limit_l_min -32
_diffrn_reflns_number 36851
_diffrn_reflns_theta_full 25.10
_diffrn_reflns_theta_max 30.69
_diffrn_reflns_theta_min 1.82
_exptl_absorpt_coefficient_mu 0.076
_exptl_absorpt_correction_type none
_exptl_crystal_colour colourless
_exptl_crystal_density_diffrn 1.215
_exptl_crystal_description fragment
_exptl_crystal_F_000 960
_exptl_crystal_size_max 0.26
_exptl_crystal_size_mid 0.21
_exptl_crystal_size_min 0.18
_refine_diff_density_max 0.448
_refine_diff_density_min -0.336
_refine_diff_density_rms 0.061
_refine_ls_extinction_method none
_refine_ls_goodness_of_fit_ref 1.045
_refine_ls_hydrogen_treatment constr
_refine_ls_matrix_type full
_refine_ls_number_parameters 311
_refine_ls_number_reflns 7525
_refine_ls_number_restraints 0
_refine_ls_restrained_S_all 1.045
_refine_ls_R_factor_all 0.0770
_refine_ls_R_factor_gt 0.0560
_refine_ls_shift/su_max 0.000
_refine_ls_shift/su_mean 0.000
_refine_ls_structure_factor_coef Fsqd
_refine_ls_weighting_details 'calc w=1/[\s^2^(Fo^2^)+(0.0678P)^2^+1.0250P] where P=(Fo^2^+2Fc^2^)/3'
_refine_ls_weighting_scheme calc
_refine_ls_wR_factor_gt 0.1411
_refine_ls_wR_factor_ref 0.1540
_reflns_number_gt 5715
_reflns_number_total 7525
_reflns_threshold_expression I>2\s(I)
_cod_data_source_file jo400179u_si_002_08.cif
_cod_data_source_block 6Zd
_cod_original_sg_symbol_Hall '-P 2ybc '
_cod_original_sg_symbol_H-M 'P 21/c '
_cod_database_code 4028148

loop_
_symmetry_equiv_pos_as_xyz
'x, y, z'
'-x, y+1/2, -z+1/2'
'-x, -y, -z'
'x, -y-1/2, z-1/2'

loop_
_atom_site_label
_atom_site_type_symbol
_atom_site_fract_x
_atom_site_fract_y
_atom_site_fract_z
_atom_site_U_iso_or_equiv
_atom_site_adp_type
_atom_site_occupancy
_atom_site_symmetry_multiplicity
_atom_site_calc_flag
_atom_site_refinement_flags
O1 O 0.91195(7) 0.63645(12) 0.48880(5) 0.0212(2) Uani 1 1 d .
N1 N 0.82183(8) 0.71846(14) 0.46884(5) 0.0186(2) Uani 1 1 d .
C1 C 0.75284(10) 0.62912(16) 0.48139(6) 0.0172(2) Uani 1 1 d .
C2 C 0.65429(10) 0.70238(16) 0.46092(6) 0.0180(3) Uani 1 1 d .
C3 C 0.62914(10) 0.80121(18) 0.40878(7) 0.0223(3) Uani 1 1 d .
H3 H 0.6747 0.8171 0.3848 0.027 Uiso 1 1 calc R
C4 C 0.53812(11) 0.87619(19) 0.39188(7) 0.0272(3) Uani 1 1 d .
H4 H 0.5213 0.9425 0.3563 0.033 Uiso 1 1 calc R
C5 C 0.47157(11) 0.85439(19) 0.42697(8) 0.0286(3) Uani 1 1 d .
H5 H 0.4096 0.9073 0.4157 0.034 Uiso 1 1 calc R
C6 C 0.49547(11) 0.75544(19) 0.47843(7) 0.0268(3) Uani 1 1 d .
H6 H 0.4497 0.7401 0.5023 0.032 Uiso 1 1 calc R
C7 C 0.58626(10) 0.67848(18) 0.49530(6) 0.0216(3) Uani 1 1 d .
H7 H 0.6020 0.6095 0.5303 0.026 Uiso 1 1 calc R
C8 C 0.76748(9) 0.46191(16) 0.51439(6) 0.0172(2) Uani 1 1 d .
C9 C 0.80682(11) 0.45585(17) 0.57548(6) 0.0220(3) Uani 1 1 d .
H9 H 0.8228 0.5599 0.5973 0.026 Uiso 1 1 calc R
C10 C 0.82299(11) 0.29803(17) 0.60509(6) 0.0231(3) Uani 1 1 d .
H10 H 0.8489 0.2960 0.6471 0.028 Uiso 1 1 calc R
C11 C 0.80174(10) 0.14339(17) 0.57417(6) 0.0195(3) Uani 1 1 d .
C12 C 0.76085(10) 0.15075(16) 0.51299(6) 0.0201(3) Uani 1 1 d .
H12 H 0.7448 0.0468 0.4912 0.024 Uiso 1 1 calc R
C13 C 0.74312(10) 0.30750(16) 0.48339(6) 0.0189(3) Uani 1 1 d .
H13 H 0.7142 0.3097 0.4418 0.023 Uiso 1 1 calc R
C14 C 0.82219(12) -0.02838(17) 0.60523(7) 0.0246(3) Uani 1 1 d .
H14A H 0.7610 -0.0889 0.6035 0.037 Uiso 1 1 calc R
H14B H 0.8558 -0.0101 0.6471 0.037 Uiso 1 1 calc R
H14C H 0.8631 -0.0977 0.5853 0.037 Uiso 1 1 calc R
C15 C 0.98549(10) 0.74525(18) 0.47568(7) 0.0259(3) Uani 1 1 d .
H15A H 0.9714 0.7682 0.4326 0.039 Uiso 1 1 calc R
H15B H 1.0486 0.6880 0.4880 0.039 Uiso 1 1 calc R
H15C H 0.9870 0.8542 0.4974 0.039 Uiso 1 1 calc R
O2 O 0.90805(7) 0.77534(12) 0.24606(5) 0.0204(2) Uani 1 1 d .
N2 N 0.81157(8) 0.82917(14) 0.22434(5) 0.0168(2) Uani 1 1 d .
C16 C 0.75071(9) 0.71850(15) 0.23573(6) 0.0152(2) Uani 1 1 d .
C17 C 0.64669(9) 0.76074(15) 0.21325(6) 0.0164(2) Uani 1 1 d .
C18 C 0.61473(10) 0.86841(17) 0.16396(6) 0.0200(3) Uani 1 1 d .
H18 H 0.6601 0.9167 0.1440 0.024 Uiso 1 1 calc R
C19 C 0.51644(11) 0.90513(18) 0.14394(6) 0.0231(3) Uani 1 1 d .
H19 H 0.4950 0.9783 0.1103 0.028 Uiso 1 1 calc R
C20 C 0.44969(10) 0.83515(18) 0.17294(6) 0.0213(3) Uani 1 1 d .
H20 H 0.3826 0.8593 0.1589 0.026 Uiso 1 1 calc R
C21 C 0.48113(10) 0.72999(18) 0.22236(7) 0.0214(3) Uani 1 1 d .
H21 H 0.4357 0.6834 0.2426 0.026 Uiso 1 1 calc R
C22 C 0.57896(10) 0.69291(17) 0.24219(6) 0.0190(3) Uani 1 1 d .
H22 H 0.6001 0.6203 0.2760 0.023 Uiso 1 1 calc R
C23 C 0.77774(9) 0.55436(15) 0.26920(6) 0.0156(2) Uani 1 1 d .
C24 C 0.83182(10) 0.55519(16) 0.32817(6) 0.0185(3) Uani 1 1 d .
H24 H 0.8523 0.6615 0.3475 0.022 Uiso 1 1 calc R
C25 C 0.85592(10) 0.40112(17) 0.35886(6) 0.0206(3) Uani 1 1 d .
H25 H 0.8917 0.4034 0.3993 0.025 Uiso 1 1 calc R
C26 C 0.82815(10) 0.24317(16) 0.33109(6) 0.0192(3) Uani 1 1 d .
C27 C 0.77375(10) 0.24332(16) 0.27245(6) 0.0189(3) Uani 1 1 d .
H27 H 0.7541 0.1369 0.2530 0.023 Uiso 1 1 calc R
C28 C 0.74762(9) 0.39735(16) 0.24184(6) 0.0174(2) Uani 1 1 d .
H28 H 0.7091 0.3953 0.2021 0.021 Uiso 1 1 calc R
C29 C 0.85711(12) 0.07687(18) 0.36417(7) 0.0276(3) Uani 1 1 d .
H29A H 0.8248 -0.0197 0.3401 0.041 Uiso 1 1 calc R
H29B H 0.8379 0.0798 0.4024 0.041 Uiso 1 1 calc R
H29C H 0.9275 0.0623 0.3715 0.041 Uiso 1 1 calc R
C30 C 0.97012(11) 0.90970(19) 0.23443(8) 0.0258(3) Uani 1 1 d .
H30A H 0.9574 0.9306 0.1913 0.039 Uiso 1 1 calc R
H30B H 1.0379 0.8753 0.2493 0.039 Uiso 1 1 calc R
H30C H 0.9576 1.0153 0.2548 0.039 Uiso 1 1 calc R

loop_
_atom_site_aniso_label
_atom_site_aniso_U_11
_atom_site_aniso_U_22
_atom_site_aniso_U_33
_atom_site_aniso_U_23
_atom_site_aniso_U_13
_atom_site_aniso_U_12
O1 0.0159(4) 0.0146(4) 0.0323(5) 0.0052(4) 0.0044(4) 0.0013(3)
N1 0.0169(5) 0.0145(5) 0.0235(6) 0.0002(4) 0.0030(4) 0.0013(4)
C1 0.0201(6) 0.0124(5) 0.0187(6) -0.0004(4) 0.0039(5) -0.0004(4)
C2 0.0173(6) 0.0126(5) 0.0232(6) -0.0013(5) 0.0031(5) -0.0017(4)
C3 0.0207(6) 0.0195(6) 0.0257(7) 0.0032(5) 0.0033(5) -0.0033(5)
C4 0.0242(7) 0.0211(6) 0.0330(8) 0.0072(6) -0.0002(6) -0.0003(5)
C5 0.0208(7) 0.0222(7) 0.0403(9) 0.0011(6) 0.0022(6) 0.0041(5)
C6 0.0218(7) 0.0248(7) 0.0350(8) -0.0013(6) 0.0094(6) 0.0024(5)
C7 0.0220(6) 0.0194(6) 0.0242(7) 0.0005(5) 0.0073(5) 0.0011(5)
C8 0.0169(6) 0.0130(5) 0.0223(6) 0.0006(4) 0.0059(5) -0.0003(4)
C9 0.0295(7) 0.0140(6) 0.0222(7) -0.0016(5) 0.0054(5) -0.0025(5)
C10 0.0310(7) 0.0173(6) 0.0202(6) 0.0009(5) 0.0042(6) -0.0011(5)
C11 0.0206(6) 0.0148(6) 0.0245(7) 0.0011(5) 0.0079(5) 0.0001(5)
C12 0.0219(6) 0.0125(5) 0.0253(7) -0.0016(5) 0.0046(5) -0.0013(5)
C13 0.0196(6) 0.0151(6) 0.0212(6) -0.0006(5) 0.0033(5) -0.0005(5)
C14 0.0325(8) 0.0151(6) 0.0266(7) 0.0027(5) 0.0079(6) 0.0008(5)
C15 0.0182(6) 0.0193(6) 0.0386(8) 0.0068(6) 0.0032(6) -0.0028(5)
O2 0.0131(4) 0.0140(4) 0.0335(6) 0.0042(4) 0.0044(4) 0.0007(3)
N2 0.0137(5) 0.0133(5) 0.0232(5) 0.0003(4) 0.0038(4) 0.0023(4)
C16 0.0154(6) 0.0109(5) 0.0190(6) -0.0008(4) 0.0034(5) 0.0015(4)
C17 0.0166(6) 0.0122(5) 0.0206(6) -0.0012(4) 0.0046(5) 0.0013(4)
C18 0.0191(6) 0.0195(6) 0.0217(6) 0.0025(5) 0.0052(5) 0.0025(5)
C19 0.0229(7) 0.0220(6) 0.0229(7) 0.0021(5) 0.0021(5) 0.0076(5)
C20 0.0160(6) 0.0206(6) 0.0257(7) -0.0052(5) 0.0015(5) 0.0042(5)
C21 0.0161(6) 0.0196(6) 0.0293(7) -0.0017(5) 0.0070(5) 0.0007(5)
C22 0.0168(6) 0.0159(5) 0.0245(6) 0.0020(5) 0.0053(5) 0.0016(5)
C23 0.0143(5) 0.0112(5) 0.0221(6) 0.0010(4) 0.0061(5) 0.0015(4)
C24 0.0224(6) 0.0124(5) 0.0211(6) -0.0005(4) 0.0058(5) -0.0006(5)
C25 0.0251(7) 0.0166(6) 0.0198(6) 0.0017(5) 0.0048(5) 0.0020(5)
C26 0.0218(6) 0.0128(5) 0.0253(7) 0.0033(5) 0.0101(5) 0.0029(5)
C27 0.0192(6) 0.0113(5) 0.0273(7) -0.0007(5) 0.0078(5) -0.0002(4)
C28 0.0152(6) 0.0133(5) 0.0233(6) -0.0004(5) 0.0040(5) 0.0005(4)
C29 0.0388(9) 0.0149(6) 0.0304(8) 0.0068(5) 0.0107(6) 0.0056(6)
C30 0.0185(6) 0.0202(6) 0.0397(8) 0.0059(6) 0.0086(6) -0.0025(5)

loop_
_atom_type_symbol
_atom_type_description
_atom_type_scat_dispersion_real
_atom_type_scat_dispersion_imag
_atom_type_scat_source
C C 0.0033 0.0016 'International Tables Vol C Tables 4.2.6.8 and 6.1.1.4'
H H 0.0000 0.0000 'International Tables Vol C Tables 4.2.6.8 and 6.1.1.4'
N N 0.0061 0.0033 'International Tables Vol C Tables 4.2.6.8 and 6.1.1.4'
O O 0.0106 0.0060 'International Tables Vol C Tables 4.2.6.8 and 6.1.1.4'

loop_
_geom_angle_atom_site_label_1
_geom_angle_atom_site_label_2
_geom_angle_atom_site_label_3
_geom_angle
N1 O1 C15 108.47(10)
C1 N1 O1 111.37(10)
N1 C1 C2 115.67(11)
N1 C1 C8 124.02(12)
C2 C1 C8 120.31(11)
C7 C2 C3 119.13(13)
C7 C2 C1 119.68(12)
C3 C2 C1 121.14(12)
C4 C3 C2 120.40(14)
C4 C3 H3 119.8
C2 C3 H3 119.8
C3 C4 C5 120.05(14)
C3 C4 H4 120.0
C5 C4 H4 120.0
C6 C5 C4 119.99(14)
C6 C5 H5 120.0
C4 C5 H5 120.0
C5 C6 C7 120.24(14)
C5 C6 H6 119.9
C7 C6 H6 119.9
C6 C7 C2 120.18(13)
C6 C7 H7 119.9
C2 C7 H7 119.9
C9 C8 C13 118.80(12)
C9 C8 C1 121.34(11)
C13 C8 C1 119.85(12)
C8 C9 C10 120.43(12)
C8 C9 H9 119.8
C10 C9 H9 119.8
C11 C10 C9 121.09(13)
C11 C10 H10 119.5
C9 C10 H10 119.5
C10 C11 C12 118.08(12)
C10 C11 C14 121.67(13)
C12 C11 C14 120.25(12)
C13 C12 C11 121.12(12)
C13 C12 H12 119.4
C11 C12 H12 119.4
C12 C13 C8 120.44(13)
C12 C13 H13 119.8
C8 C13 H13 119.8
C11 C14 H14A 109.5
C11 C14 H14B 109.5
H14A C14 H14B 109.5
C11 C14 H14C 109.5
H14A C14 H14C 109.5
H14B C14 H14C 109.5
O1 C15 H15A 109.5
O1 C15 H15B 109.5
H15A C15 H15B 109.5
O1 C15 H15C 109.5
H15A C15 H15C 109.5
H15B C15 H15C 109.5
N2 O2 C30 107.92(10)
C16 N2 O2 111.89(10)
N2 C16 C17 116.22(11)
N2 C16 C23 124.80(11)
C17 C16 C23 118.99(11)
C22 C17 C18 118.95(12)
C22 C17 C16 119.40(12)
C18 C17 C16 121.65(12)
C19 C18 C17 120.15(13)
C19 C18 H18 119.9
C17 C18 H18 119.9
C20 C19 C18 120.20(13)
C20 C19 H19 119.9
C18 C19 H19 119.9
C21 C20 C19 119.89(13)
C21 C20 H20 120.1
C19 C20 H20 120.1
C20 C21 C22 119.93(13)
C20 C21 H21 120.0
C22 C21 H21 120.0
C21 C22 C17 120.87(13)
C21 C22 H22 119.6
C17 C22 H22 119.6
C28 C23 C24 119.03(11)
C28 C23 C16 119.94(12)
C24 C23 C16 121.02(11)
C25 C24 C23 120.31(12)
C25 C24 H24 119.8
C23 C24 H24 119.8
C24 C25 C26 120.86(13)
C24 C25 H25 119.6
C26 C25 H25 119.6
C27 C26 C25 118.51(12)
C27 C26 C29 121.05(12)
C25 C26 C29 120.44(13)
C26 C27 C28 120.91(12)
C26 C27 H27 119.5
C28 C27 H27 119.5
C23 C28 C27 120.33(12)
C23 C28 H28 119.8
C27 C28 H28 119.8
C26 C29 H29A 109.5
C26 C29 H29B 109.5
H29A C29 H29B 109.5
C26 C29 H29C 109.5
H29A C29 H29C 109.5
H29B C29 H29C 109.5
O2 C30 H30A 109.5
O2 C30 H30B 109.5
H30A C30 H30B 109.5
O2 C30 H30C 109.5
H30A C30 H30C 109.5
H30B C30 H30C 109.5

loop_
_geom_bond_atom_site_label_1
_geom_bond_atom_site_label_2
_geom_bond_distance
O1 N1 1.4065(15)
O1 C15 1.4279(17)
N1 C1 1.2857(17)
C1 C2 1.4813(19)
C1 C8 1.4935(18)
C2 C7 1.395(2)
C2 C3 1.3983(19)
C3 C4 1.387(2)
C3 H3 0.9500
C4 C5 1.387(2)
C4 H4 0.9500
C5 C6 1.385(2)
C5 H5 0.9500
C6 C7 1.391(2)
C6 H6 0.9500
C7 H7 0.9500
C8 C9 1.3870(19)
C8 C13 1.3964(18)
C9 C10 1.3944(19)
C9 H9 0.9500
C10 C11 1.3922(19)
C10 H10 0.9500
C11 C12 1.393(2)
C11 C14 1.5086(19)
C12 C13 1.3883(18)
C12 H12 0.9500
C13 H13 0.9500
C14 H14A 0.9800
C14 H14B 0.9800
C14 H14C 0.9800
C15 H15A 0.9800
C15 H15B 0.9800
C15 H15C 0.9800
O2 N2 1.4072(14)
O2 C30 1.4296(16)
N2 C16 1.2872(16)
C16 C17 1.4826(18)
C16 C23 1.4919(17)
C17 C22 1.3930(18)
C17 C18 1.3966(19)
C18 C19 1.393(2)
C18 H18 0.9500
C19 C20 1.389(2)
C19 H19 0.9500
C20 C21 1.386(2)
C20 H20 0.9500
C21 C22 1.3868(19)
C21 H21 0.9500
C22 H22 0.9500
C23 C28 1.3924(17)
C23 C24 1.3945(19)
C24 C25 1.3904(18)
C24 H24 0.9500
C25 C26 1.3962(19)
C25 H25 0.9500
C26 C27 1.390(2)
C26 C29 1.5062(19)
C27 C28 1.3933(18)
C27 H27 0.9500
C28 H28 0.9500
C29 H29A 0.9800
C29 H29B 0.9800
C29 H29C 0.9800
C30 H30A 0.9800
C30 H30B 0.9800
C30 H30C 0.9800

loop_
_geom_torsion_atom_site_label_1
_geom_torsion_atom_site_label_2
_geom_torsion_atom_site_label_3
_geom_torsion_atom_site_label_4
_geom_torsion
C15 O1 N1 C1 -177.67(12)
O1 N1 C1 C2 -178.58(10)
O1 N1 C1 C8 1.50(18)
N1 C1 C2 C7 -145.77(13)
C8 C1 C2 C7 34.15(18)
N1 C1 C2 C3 31.68(18)
C8 C1 C2 C3 -148.39(13)
C7 C2 C3 C4 0.8(2)
C1 C2 C3 C4 -176.69(13)
C2 C3 C4 C5 0.4(2)
C3 C4 C5 C6 -1.0(2)
C4 C5 C6 C7 0.4(2)
C5 C6 C7 C2 0.9(2)
C3 C2 C7 C6 -1.4(2)
C1 C2 C7 C6 176.08(13)
N1 C1 C8 C9 74.14(18)
C2 C1 C8 C9 -105.78(15)
N1 C1 C8 C13 -104.58(16)
C2 C1 C8 C13 75.50(16)
C13 C8 C9 C10 1.0(2)
C1 C8 C9 C10 -177.77(13)
C8 C9 C10 C11 1.1(2)
C9 C10 C11 C12 -2.0(2)
C9 C10 C11 C14 177.77(14)
C10 C11 C12 C13 1.0(2)
C14 C11 C12 C13 -178.81(13)
C11 C12 C13 C8 1.0(2)
C9 C8 C13 C12 -2.0(2)
C1 C8 C13 C12 176.76(12)
C30 O2 N2 C16 -176.81(12)
O2 N2 C16 C17 -178.41(10)
O2 N2 C16 C23 1.47(18)
N2 C16 C17 C22 -153.96(12)
C23 C16 C17 C22 26.16(18)
N2 C16 C17 C18 25.46(18)
C23 C16 C17 C18 -154.43(12)
C22 C17 C18 C19 -0.7(2)
C16 C17 C18 C19 179.86(12)
C17 C18 C19 C20 0.1(2)
C18 C19 C20 C21 0.7(2)
C19 C20 C21 C22 -0.9(2)
C20 C21 C22 C17 0.3(2)
C18 C17 C22 C21 0.5(2)
C16 C17 C22 C21 179.94(12)
N2 C16 C23 C28 -120.14(15)
C17 C16 C23 C28 59.73(16)
N2 C16 C23 C24 60.84(18)
C17 C16 C23 C24 -119.29(14)
C28 C23 C24 C25 0.58(19)
C16 C23 C24 C25 179.61(12)
C23 C24 C25 C26 1.2(2)
C24 C25 C26 C27 -1.6(2)
C24 C25 C26 C29 178.22(13)
C25 C26 C27 C28 0.2(2)
C29 C26 C27 C28 -179.57(13)
C24 C23 C28 C27 -1.92(19)
C16 C23 C28 C27 179.04(12)
C26 C27 C28 C23 1.5(2)
